data_4104048
loop_
_publ_author_name
'Elinor C. Spencer'
'Ross J. Angel'
'Nancy L. Ross'
'Brian E. Hanson'
'Judith A. K. Howard'

_publ_section_title
;
 Pressure-Induced Cooperative Bond Rearrangement in a Zinc Imidazolate
 Framework: A High-Pressure Single-Crystal X-Ray Diffraction Study
;
_journal_name_full 'Journal of the American Chemical Society'
_journal_page_first 4022
_journal_page_last 4026
_journal_paper_doi 10.1021/ja808531m
_journal_volume 131
_journal_year 2009
_chemical_formula_moiety 'C12 H12 N8 Zn2'
_chemical_formula_sum 'C12 H12 N8 Zn2'
_chemical_formula_weight 399.04
_chemical_name_common
;
Zinc imidazolate 3D framework
;
_space_group_IT_number 110
_symmetry_cell_setting tetragonal
_symmetry_space_group_name_Hall 'I 4bw -2c'
_symmetry_space_group_name_H-M 'I 41 c d'
_atom_sites_solution_hydrogens geom
_atom_sites_solution_primary direct
_atom_sites_solution_secondary difmap
_audit_creation_method SHELXL-97
_cell_angle_alpha 90.00
_cell_angle_beta 90.00
_cell_angle_gamma 90.00
_cell_formula_units_Z 16
_cell_length_a 23.5028(4)
_cell_length_b 23.5028(4)
_cell_length_c 12.4607(3)
_cell_measurement_pressure Ambient
_cell_measurement_reflns_used 7887
_cell_measurement_temperature 293(2)
_cell_measurement_theta_max 25.0000
_cell_measurement_theta_min 3.0658
_cell_volume 6883.1(2)
_computing_cell_refinement 'CrysAlis (Oxford Diffraction)'
_computing_data_collection 'CrysAlis (Oxford Diffraction)'
_computing_data_reduction 'CrysAlis (Oxford Diffraction)'
_computing_molecular_graphics 'Crystal Maker'
_computing_publication_material SHELXTL
_computing_structure_refinement 'SHELXL-97 (Sheldrick, 1997)'
_computing_structure_solution 'SHELXS-97 (Sheldrick, 1990)'
_diffrn_ambient_pressure Ambient
_diffrn_ambient_temperature 293(2)
_diffrn_detector_area_resol_mean 16.0355
_diffrn_measured_fraction_theta_full 0.997
_diffrn_measured_fraction_theta_max 0.997
_diffrn_measurement_device
;
\k-geometry diffractometer,Gemini, Oxford Diffraction Ltd., 
;
_diffrn_measurement_device_type 'Oxford Diffraction Atlas CCD'
_diffrn_measurement_method 'phi and omega scans'
_diffrn_radiation_monochromator graphite
_diffrn_radiation_source 'fine-focus sealed tube'
_diffrn_radiation_type MoK\a
_diffrn_radiation_wavelength 0.71073
_diffrn_reflns_av_R_equivalents 0.0712
_diffrn_reflns_av_sigmaI/netI 0.0443
_diffrn_reflns_limit_h_max 27
_diffrn_reflns_limit_h_min -26
_diffrn_reflns_limit_k_max 27
_diffrn_reflns_limit_k_min -27
_diffrn_reflns_limit_l_max 14
_diffrn_reflns_limit_l_min -14
_diffrn_reflns_number 31180
_diffrn_reflns_theta_full 25.00
_diffrn_reflns_theta_max 25.00
_diffrn_reflns_theta_min 3.49
_diffrn_source_current 40
_diffrn_source_voltage 50
_diffrn_standards_decay_% <2%
_diffrn_standards_interval_count 50
_diffrn_standards_number 2
_exptl_absorpt_coefficient_mu 2.794
_exptl_absorpt_correction_T_max 0.782
_exptl_absorpt_correction_T_min 0.614
_exptl_absorpt_correction_type analytical
_exptl_absorpt_process_details
;
CrysAlis RED, Oxford Diffraction Ltd.,
Version 1.171.32.15 (release 10-01-2008 CrysAlis171 .NET)
(compiled Jan 10 2008,16:37:18)
Analytical numeric absorption correction using a multifaceted crystal
   model based on expressions derived by R.C. Clark & J.S. Reid.
(Clark, R. C. & Reid, J. S. (1995). Acta Cryst. A51, 887-897)
;
_exptl_crystal_colour Colourless
_exptl_crystal_density_diffrn 1.540
_exptl_crystal_density_meas ?
_exptl_crystal_density_method 'not measured'
_exptl_crystal_description Block
_exptl_crystal_F_000 3200
_exptl_crystal_size_max 0.2698
_exptl_crystal_size_mid 0.1463
_exptl_crystal_size_min 0.1130
_refine_diff_density_max 0.247
_refine_diff_density_min -0.185
_refine_diff_density_rms 0.042
_refine_ls_abs_structure_details 'Flack H D (1983), Acta Cryst. A39, 876-881'
_refine_ls_abs_structure_Flack 0.009(15)
_refine_ls_extinction_coef 'not refined'
_refine_ls_extinction_method none
_refine_ls_goodness_of_fit_ref 0.884
_refine_ls_hydrogen_treatment constr
_refine_ls_matrix_type full
_refine_ls_number_parameters 199
_refine_ls_number_reflns 3028
_refine_ls_number_restraints 1
_refine_ls_restrained_S_all 0.884
_refine_ls_R_factor_all 0.0485
_refine_ls_R_factor_gt 0.0276
_refine_ls_shift/su_max 0.000
_refine_ls_shift/su_mean 0.000
_refine_ls_structure_factor_coef Fsqd
_refine_ls_weighting_details 'calc w=1/[\s^2^(Fo^2^)+(0.0180P)^2^+0.0000P] where P=(Fo^2^+2Fc^2^)/3'
_refine_ls_weighting_scheme calc
_refine_ls_wR_factor_gt 0.0401
_refine_ls_wR_factor_ref 0.0428
_reflns_number_gt 2275
_reflns_number_total 3028
_reflns_threshold_expression >2sigma(I)
_cod_data_source_file ja808531m_si_002_1.cif
_cod_data_source_block PreDAC_ZnIm
_cod_depositor_comments
;
The following automatic conversions were performed:

'_exptl_crystal_density_meas' value 'not measured' was changed to '?'
- the value is perceived as not measured.

Automatic conversion script
Id: cif_fix_values 3008 2015-01-20 13:52:24Z robertas 
;
_cod_database_code 4104048

loop_
_symmetry_equiv_pos_as_xyz
'x, y, z'
'-x+1/2, -y+1/2, z+1/2'
'-y, x+1/2, z+1/4'
'y+1/2, -x, z+3/4'
'x, -y, z+1/2'
'-x+1/2, y+1/2, z'
'-y, -x+1/2, z+3/4'
'y+1/2, x, z+1/4'
'x+1/2, y+1/2, z+1/2'
'-x+1, -y+1, z+1'
'-y+1/2, x+1, z+3/4'
'y+1, -x+1/2, z+5/4'
'x+1/2, -y+1/2, z+1'
'-x+1, y+1, z+1/2'
'-y+1/2, -x+1, z+5/4'
'y+1, x+1/2, z+3/4'

loop_
_atom_site_label
_atom_site_type_symbol
_atom_site_fract_x
_atom_site_fract_y
_atom_site_fract_z
_atom_site_U_iso_or_equiv
_atom_site_adp_type
_atom_site_occupancy
_atom_site_symmetry_multiplicity
_atom_site_calc_flag
_atom_site_refinement_flags
C1 C 1.6209(2) 1.5261(2) 0.0136(4) 0.0499(14) Uani 1 1 d .
H1 H 1.5964 1.5183 0.0703 0.060 Uiso 1 1 calc R
C2 C 1.68014(18) 1.5149(2) -0.1119(4) 0.0530(14) Uani 1 1 d .
H2 H 1.7057 1.4990 -0.1603 0.064 Uiso 1 1 calc R
C3 C 1.9297(2) 1.33407(18) 0.1426(4) 0.0531(13) Uani 1 1 d .
H3 H 1.9014 1.3205 0.0971 0.064 Uiso 1 1 calc R
C4 C 1.5241(2) 1.3773(2) 0.0135(4) 0.0513(14) Uani 1 1 d .
H4 H 1.5197 1.3858 -0.0589 0.062 Uiso 1 1 calc R
C5 C 1.5628(2) 1.3653(3) 0.1623(4) 0.092(2) Uani 1 1 d .
H5 H 1.5890 1.3637 0.2181 0.111 Uiso 1 1 calc R
C6 C 1.8501(2) 1.5070(3) 0.4188(4) 0.089(2) Uani 1 1 d .
H6 H 1.8358 1.4891 0.4797 0.106 Uiso 1 1 calc R
C7 C 1.64114(15) 1.38055(16) -0.2374(5) 0.0516(12) Uani 1 1 d .
H7 H 1.6366 1.4190 -0.2525 0.062 Uiso 1 1 calc R
C8 C 1.6547(2) 1.30482(19) -0.1538(3) 0.0834(16) Uani 1 1 d .
H8 H 1.6625 1.2783 -0.1005 0.100 Uiso 1 1 calc R
C9 C 1.79269(19) 1.3566(2) 0.4926(4) 0.0842(15) Uani 1 1 d .
H9 H 1.7563 1.3590 0.4637 0.101 Uiso 1 1 calc R
C10 C 1.7517(3) 1.40635(13) 0.1387(6) 0.0391(8) Uani 1 1 d .
H10 H 1.7608 1.4433 0.1181 0.047 Uiso 1 1 calc R
C11 C 1.70919(17) 1.32618(16) 0.1502(3) 0.0470(10) Uani 1 1 d .
H11 H 1.6835 1.2965 0.1412 0.056 Uiso 1 1 calc R
C12 C 1.75517(16) 1.32570(15) 0.2149(3) 0.0447(10) Uani 1 1 d .
H12 H 1.7667 1.2951 0.2569 0.054 Uiso 1 1 calc R
N1 N 1.65151(15) 1.48600(15) -0.0355(4) 0.0402(11) Uani 1 1 d .
N2 N 1.92171(17) 1.37151(17) 0.2244(4) 0.0443(11) Uani 1 1 d .
N3 N 1.57362(18) 1.38295(18) 0.0625(4) 0.0467(10) Uani 1 1 d .
N4 N 1.85915(16) 1.48170(16) 0.3220(4) 0.0496(13) Uani 1 1 d .
N5 N 1.65303(18) 1.36198(19) -0.1401(3) 0.0477(12) Uani 1 1 d .
N6 N 1.84083(19) 1.36390(19) 0.4378(4) 0.0463(11) Uani 1 1 d .
N7 N 1.70694(17) 1.37809(17) 0.1002(3) 0.0404(10) Uani 1 1 d .
N8 N 1.78220(15) 1.37675(16) 0.2093(3) 0.0362(10) Uani 1 1 d .
Zn1 Zn 1.64817(2) 1.40383(2) -0.00277(3) 0.04026(18) Uani 1 1 d .
Zn2 Zn 1.85020(2) 1.39911(2) 0.29239(2) 0.04034(18) Uani 1 1 d .

loop_
_atom_site_aniso_label
_atom_site_aniso_U_11
_atom_site_aniso_U_22
_atom_site_aniso_U_33
_atom_site_aniso_U_23
_atom_site_aniso_U_13
_atom_site_aniso_U_12
C1 0.050(3) 0.058(4) 0.042(3) 0.011(3) 0.004(3) -0.008(3)
C2 0.052(3) 0.053(3) 0.054(3) -0.002(2) 0.018(2) -0.003(3)
C3 0.055(3) 0.050(3) 0.055(3) -0.013(2) -0.006(2) -0.007(2)
C4 0.040(3) 0.081(4) 0.034(3) 0.009(3) 0.002(3) -0.014(3)
C5 0.053(4) 0.168(7) 0.055(3) 0.028(4) -0.018(3) -0.013(4)
C6 0.141(6) 0.071(4) 0.053(3) 0.004(3) 0.031(4) -0.020(4)
C7 0.063(3) 0.040(2) 0.052(2) -0.001(2) -0.007(3) 0.001(2)
C8 0.146(5) 0.044(3) 0.060(3) -0.006(2) -0.036(3) 0.027(3)
C9 0.044(3) 0.137(5) 0.072(3) 0.037(3) -0.024(3) -0.030(3)
C10 0.040(2) 0.0398(19) 0.0375(19) 0.005(3) -0.0032(15) -0.004(3)
C11 0.049(3) 0.032(2) 0.060(3) -0.0047(19) -0.011(2) -0.007(2)
C12 0.049(3) 0.033(2) 0.052(3) 0.0061(19) -0.014(2) 0.006(2)
N1 0.044(2) 0.034(2) 0.043(3) -0.002(2) 0.0025(19) 0.0040(18)
N2 0.037(2) 0.046(3) 0.050(3) -0.004(2) -0.006(2) -0.0017(18)
N3 0.044(3) 0.056(3) 0.040(3) 0.008(2) -0.008(2) -0.007(2)
N4 0.056(3) 0.051(3) 0.042(3) -0.005(2) 0.005(2) 0.000(2)
N5 0.052(3) 0.044(3) 0.046(3) -0.002(2) -0.012(2) 0.008(2)
N6 0.046(3) 0.053(3) 0.040(3) 0.015(2) -0.017(2) -0.005(2)
N7 0.038(2) 0.039(2) 0.044(2) 0.0022(18) -0.0058(19) 0.001(2)
N8 0.031(2) 0.043(2) 0.035(2) 0.0039(18) -0.0096(16) 0.0007(18)
Zn1 0.0423(4) 0.0378(3) 0.0406(4) -0.0021(3) -0.0113(3) 0.0010(3)
Zn2 0.0357(4) 0.0449(4) 0.0404(4) 0.0036(3) -0.0089(3) -0.0014(3)

loop_
_atom_type_symbol
_atom_type_description
_atom_type_scat_dispersion_real
_atom_type_scat_dispersion_imag
_atom_type_scat_source
C C 0.0033 0.0016 'International Tables Vol C Tables 4.2.6.8 and 6.1.1.4'
H H 0.0000 0.0000 'International Tables Vol C Tables 4.2.6.8 and 6.1.1.4'
N N 0.0061 0.0033 'International Tables Vol C Tables 4.2.6.8 and 6.1.1.4'
Zn Zn 0.2839 1.4301 'International Tables Vol C Tables 4.2.6.8 and 6.1.1.4'

loop_
_geom_angle_atom_site_label_1
_geom_angle_atom_site_label_2
_geom_angle_atom_site_label_3
_geom_angle
_geom_angle_site_symmetry_1
_geom_angle_site_symmetry_3
N2 C1 N1 114.2(4) 7_884 .
N2 C1 H1 122.9 7_884 .
N1 C1 H1 122.9 . .
C3 C2 N1 109.5(4) 7_884 .
C3 C2 H2 125.3 7_884 .
N1 C2 H2 125.3 . .
C2 C3 N2 109.0(5) 15_874 .
C2 C3 H3 125.5 15_874 .
N2 C3 H3 125.5 . .
N4 C4 N3 116.5(5) 16_444 .
N4 C4 H4 121.7 16_444 .
N3 C4 H4 121.7 . .
N3 C5 C6 108.7(5) . 16_444
N3 C5 H5 125.6 . .
C6 C5 H5 125.6 16_444 .
C5 C6 N4 109.1(5) 8 .
C5 C6 H6 125.5 8 .
N4 C6 H6 125.5 . .
N5 C7 N6 115.6(4) . 3_844
N5 C7 H7 122.2 . .
N6 C7 H7 122.2 3_844 .
C9 C8 N5 108.9(4) 3_844 .
C9 C8 H8 125.5 3_844 .
N5 C8 H8 125.5 . .
N6 C9 C8 109.6(4) . 4_585
N6 C9 H9 125.2 . .
C8 C9 H9 125.2 4_585 .
N8 C10 N7 113.7(3) . .
N8 C10 H10 123.1 . .
N7 C10 H10 123.1 . .
C12 C11 N7 108.1(3) . .
C12 C11 H11 126.0 . .
N7 C11 H11 126.0 . .
C11 C12 N8 109.7(3) . .
C11 C12 H12 125.2 . .
N8 C12 H12 125.2 . .
C1 N1 C2 103.7(4) . .
C1 N1 Zn1 125.1(3) . .
C2 N1 Zn1 131.1(3) . .
C1 N2 C3 103.6(4) 15_874 .
C1 N2 Zn2 125.3(4) 15_874 .
C3 N2 Zn2 130.3(4) . .
C4 N3 C5 103.4(5) . .
C4 N3 Zn1 127.6(4) . .
C5 N3 Zn1 128.6(4) . .
C4 N4 C6 102.2(4) 8 .
C4 N4 Zn2 132.5(4) 8 .
C6 N4 Zn2 125.1(4) . .
C7 N5 C8 102.6(4) . .
C7 N5 Zn1 128.2(4) . .
C8 N5 Zn1 127.2(3) . .
C7 N6 C9 103.1(4) 4_585 .
C7 N6 Zn2 126.5(4) 4_585 .
C9 N6 Zn2 127.5(3) . .
C10 N7 C11 104.4(4) . .
C10 N7 Zn1 129.2(3) . .
C11 N7 Zn1 126.4(3) . .
C10 N8 C12 104.1(3) . .
C10 N8 Zn2 130.0(4) . .
C12 N8 Zn2 125.9(3) . .
N1 Zn1 N5 107.78(19) . .
N1 Zn1 N7 113.87(17) . .
N5 Zn1 N7 111.63(18) . .
N1 Zn1 N3 111.09(18) . .
N5 Zn1 N3 106.36(17) . .
N7 Zn1 N3 105.88(17) . .
N8 Zn2 N4 116.29(17) . .
N8 Zn2 N2 111.92(17) . .
N4 Zn2 N2 107.94(17) . .
N8 Zn2 N6 105.97(18) . .
N4 Zn2 N6 104.29(19) . .
N2 Zn2 N6 110.06(18) . .

loop_
_geom_bond_atom_site_label_1
_geom_bond_atom_site_label_2
_geom_bond_distance
_geom_bond_site_symmetry_2
C1 N2 1.332(5) 7_884
C1 N1 1.334(5) .
C1 H1 0.9300 .
C2 C3 1.345(6) 7_884
C2 N1 1.350(6) .
C2 H2 0.9300 .
C3 C2 1.345(6) 15_874
C3 N2 1.360(6) .
C3 H3 0.9300 .
C4 N4 1.307(5) 16_444
C4 N3 1.321(6) .
C4 H4 0.9300 .
C5 N3 1.335(7) .
C5 C6 1.360(7) 16_444
C5 H5 0.9300 .
C6 C5 1.360(7) 8
C6 N4 1.362(6) .
C6 H6 0.9300 .
C7 N5 1.318(6) .
C7 N6 1.324(6) 3_844
C7 H7 0.9300 .
C8 C9 1.349(5) 3_844
C8 N5 1.355(6) .
C8 H8 0.9300 .
C9 N6 1.332(6) .
C9 C8 1.349(5) 4_585
C9 H9 0.9300 .
C10 N8 1.331(7) .
C10 N7 1.334(6) .
C10 H10 0.9300 .
C11 C12 1.348(4) .
C11 N7 1.371(5) .
C11 H11 0.9300 .
C12 N8 1.359(4) .
C12 H12 0.9300 .
N1 Zn1 1.975(4) .
N2 C1 1.332(5) 15_874
N2 Zn2 1.991(4) .
N3 Zn1 1.993(4) .
N4 C4 1.307(5) 8
N4 Zn2 1.987(4) .
N5 Zn1 1.977(4) .
N6 C7 1.324(6) 4_585
N6 Zn2 2.005(4) .
N7 Zn1 1.979(4) .
N8 Zn2 1.975(3) .

loop_
_geom_torsion_atom_site_label_1
_geom_torsion_atom_site_label_2
_geom_torsion_atom_site_label_3
_geom_torsion_atom_site_label_4
_geom_torsion
_geom_torsion_site_symmetry_1
_geom_torsion_site_symmetry_4
N7 C11 C12 N8 1.2(5) . .
N2 C1 N1 C2 -0.6(6) 7_884 .
N2 C1 N1 Zn1 -177.0(3) 7_884 .
C3 C2 N1 C1 -0.5(5) 7_884 .
C3 C2 N1 Zn1 175.7(3) 7_884 .
C2 C3 N2 C1 1.6(5) 15_874 15_874
C2 C3 N2 Zn2 -167.9(3) 15_874 .
N4 C4 N3 C5 1.7(6) 16_444 .
N4 C4 N3 Zn1 175.1(4) 16_444 .
C6 C5 N3 C4 -0.3(7) 16_444 .
C6 C5 N3 Zn1 -173.6(4) 16_444 .
C5 C6 N4 C4 -2.0(7) 8 8
C5 C6 N4 Zn2 174.4(4) 8 .
N6 C7 N5 C8 -1.2(6) 3_844 .
N6 C7 N5 Zn1 -165.9(3) 3_844 .
C9 C8 N5 C7 -0.5(6) 3_844 .
C9 C8 N5 Zn1 164.5(4) 3_844 .
C8 C9 N6 C7 -2.5(6) 4_585 4_585
C8 C9 N6 Zn2 -164.4(4) 4_585 .
N8 C10 N7 C11 -0.2(7) . .
N8 C10 N7 Zn1 178.3(3) . .
C12 C11 N7 C10 -0.6(6) . .
C12 C11 N7 Zn1 -179.2(3) . .
N7 C10 N8 C12 0.9(6) . .
N7 C10 N8 Zn2 -177.9(3) . .
C11 C12 N8 C10 -1.2(5) . .
C11 C12 N8 Zn2 177.6(3) . .
C1 N1 Zn1 N5 140.8(4) . .
C2 N1 Zn1 N5 -34.7(5) . .
C1 N1 Zn1 N7 -94.8(4) . .
C2 N1 Zn1 N7 89.8(5) . .
C1 N1 Zn1 N3 24.7(4) . .
C2 N1 Zn1 N3 -150.8(4) . .
C7 N5 Zn1 N1 -21.9(4) . .
C8 N5 Zn1 N1 176.9(4) . .
C7 N5 Zn1 N7 -147.6(4) . .
C8 N5 Zn1 N7 51.2(5) . .
C7 N5 Zn1 N3 97.3(4) . .
C8 N5 Zn1 N3 -63.9(5) . .
C10 N7 Zn1 N1 -9.4(5) . .
C11 N7 Zn1 N1 168.8(3) . .
C10 N7 Zn1 N5 112.9(5) . .
C11 N7 Zn1 N5 -68.9(4) . .
C10 N7 Zn1 N3 -131.8(5) . .
C11 N7 Zn1 N3 46.5(4) . .
C4 N3 Zn1 N1 75.8(5) . .
C5 N3 Zn1 N1 -112.5(5) . .
C4 N3 Zn1 N5 -41.3(5) . .
C5 N3 Zn1 N5 130.5(5) . .
C4 N3 Zn1 N7 -160.1(4) . .
C5 N3 Zn1 N7 11.6(6) . .
C10 N8 Zn2 N4 26.3(5) . .
C12 N8 Zn2 N4 -152.2(3) . .
C10 N8 Zn2 N2 -98.3(5) . .
C12 N8 Zn2 N2 83.1(4) . .
C10 N8 Zn2 N6 141.7(5) . .
C12 N8 Zn2 N6 -36.9(4) . .
C4 N4 Zn2 N8 -79.1(5) 8 .
C6 N4 Zn2 N8 105.8(5) . .
C4 N4 Zn2 N2 47.6(5) 8 .
C6 N4 Zn2 N2 -127.5(5) . .
C4 N4 Zn2 N6 164.6(5) 8 .
C6 N4 Zn2 N6 -10.5(5) . .
C1 N2 Zn2 N8 -178.4(4) 15_874 .
C3 N2 Zn2 N8 -11.0(5) . .
C1 N2 Zn2 N4 52.4(4) 15_874 .
C3 N2 Zn2 N4 -140.2(4) . .
C1 N2 Zn2 N6 -60.9(4) 15_874 .
C3 N2 Zn2 N6 106.6(4) . .
C7 N6 Zn2 N8 166.6(4) 4_585 .
C9 N6 Zn2 N8 -35.5(5) . .
C7 N6 Zn2 N4 -70.1(4) 4_585 .
C9 N6 Zn2 N4 87.7(5) . .
C7 N6 Zn2 N2 45.5(5) 4_585 .
C9 N6 Zn2 N2 -156.7(5) . .
